data_1529032
loop_
_publ_author_name
'Yang, Z.'
'Wong-Ng, W.'
'Kaduk, J.A.'
'Jang, M.'
'Liu, G.'

_publ_section_title
;
 Phase equilibria and crystal chemistry of the R-Cu-Ti-O systems (R =
 lanthanides and Y)
;
_journal_name_full 'Journal of Solid State Chemistry'
_journal_page_first 1142
_journal_page_last 1148
_journal_volume 182
_journal_year 2009
_chemical_formula_sum 'Cu Nd2 O6 Ti'
_chemical_name_systematic 'Nd2 (Ti Cu) O6'
_space_group_IT_number 62
_symmetry_space_group_name_Hall '-P 2ac 2n'
_symmetry_space_group_name_H-M 'P n m a'
_cell_angle_alpha 90
_cell_angle_beta 90
_cell_angle_gamma 90
_cell_formula_units_Z 2
_cell_length_a 5.7247
_cell_length_b 7.635
_cell_length_c 5.475
_cell_volume 239.302
_citation_journal_id_ASTM JSSCBI
_cod_data_source_file Yang_JSSCBI_2009_1722.cif
_cod_data_source_block Cu1Nd2O6Ti1
_cod_original_cell_volume 239.3018
_cod_original_formula_sum 'Cu1 Nd2 O6 Ti1'
_cod_database_code 1529032

loop_
_symmetry_equiv_pos_as_xyz
x,y,z
-x+1/2,-y,z+1/2
x+1/2,-y+1/2,-z+1/2
-x,y+1/2,-z
-x,-y,-z
x-1/2,y,-z-1/2
-x-1/2,y-1/2,z-1/2
x,-y-1/2,z

loop_
_atom_site_label
_atom_site_type_symbol
_atom_site_fract_x
_atom_site_fract_y
_atom_site_fract_z
_atom_site_occupancy
_atom_site_U_iso_or_equiv
Nd1 Nd+3 0.5578 0.25 0.0104 1 0.0
Cu1 Cu+2 0 0 0 0.5 0.0
Ti1 Ti+4 0 0 0 0.5 0.0
O1 O-2 0.246 0.031 0.17 1 0.0
O2 O-2 0.971 0.25 0.899 1 0.0
